data_7014080
loop_
_publ_author_name
'Davies, Graham M.'
'Aarons, Rebecca J.'
'Motson, Graham R.'
'Jeffery, John C.'
'Adams, Harry'
'Faulkner, Stephen'
'Ward, Michael D.'

_publ_section_title
;
 Structural and near-IR photophysical studies on ternary lanthanide
 complexes containing poly(pyrazolyl)borate and 1,3-diketonate ligands.
;
_journal_issue 8
_journal_name_full 'Dalton transactions (Cambridge, England : 2003)'
_journal_page_first 1136
_journal_page_last 1144
_journal_paper_doi 10.1039/b400992d
_journal_year 2004
_chemical_formula_moiety 'C46.25 H36.50 B Cl0.50 Er N6 O4'
_chemical_formula_sum 'C46.25 H36.5 B Cl0.5 Er N6 O4'
_chemical_formula_weight 936.11
_chemical_name_systematic
;
?
;
_space_group_IT_number 14
_symmetry_cell_setting monoclinic
_symmetry_space_group_name_Hall '-P 2ybc'
_symmetry_space_group_name_H-M 'P 1 21/c 1'
_atom_sites_solution_hydrogens geom
_atom_sites_solution_primary direct
_atom_sites_solution_secondary difmap
_audit_creation_method SHELXL-97
_cell_angle_alpha 90.00
_cell_angle_beta 116.158(2)
_cell_angle_gamma 90.00
_cell_formula_units_Z 8
_cell_length_a 19.232(3)
_cell_length_b 26.871(4)
_cell_length_c 17.501(2)
_cell_measurement_reflns_used 3835
_cell_measurement_temperature 150(2)
_cell_measurement_theta_max 42.374
_cell_measurement_theta_min 4.525
_cell_volume 8118(2)
_computing_cell_refinement 'Bruker XSCANS'
_computing_data_collection 'Bruker XSCANS'
_computing_data_reduction 'Bruker SHELXTL'
_computing_molecular_graphics 'Bruker SHELXTL'
_computing_publication_material 'Bruker SHELXTL'
_computing_structure_refinement 'SHELXL-97 (Sheldrick, 1997)'
_computing_structure_solution 'SHELXS-97 (Sheldrick, 1997)'
_diffrn_ambient_temperature 150(2)
_diffrn_measured_fraction_theta_full 0.970
_diffrn_measured_fraction_theta_max 0.970
_diffrn_measurement_device_type 'CCD area detector'
_diffrn_measurement_method '\w scans'
_diffrn_radiation_monochromator graphite
_diffrn_radiation_source 'fine-focus sealed tube'
_diffrn_radiation_type MoK\a
_diffrn_radiation_wavelength 0.71073
_diffrn_reflns_av_R_equivalents 0.1952
_diffrn_reflns_av_sigmaI/netI 0.2359
_diffrn_reflns_limit_h_max 24
_diffrn_reflns_limit_h_min -24
_diffrn_reflns_limit_k_max 34
_diffrn_reflns_limit_k_min -34
_diffrn_reflns_limit_l_max 22
_diffrn_reflns_limit_l_min -22
_diffrn_reflns_number 65690
_diffrn_reflns_theta_full 27.59
_diffrn_reflns_theta_max 27.59
_diffrn_reflns_theta_min 1.40
_exptl_absorpt_coefficient_mu 2.153
_exptl_absorpt_correction_T_max 0.8135
_exptl_absorpt_correction_T_min 0.4579
_exptl_absorpt_correction_type multi-scan
_exptl_absorpt_process_details SADABS
_exptl_crystal_colour orange
_exptl_crystal_density_diffrn 1.532
_exptl_crystal_density_method 'not measured'
_exptl_crystal_description needle
_exptl_crystal_F_000 3756
_exptl_crystal_size_max 0.43
_exptl_crystal_size_mid 0.15
_exptl_crystal_size_min 0.10
_refine_diff_density_max 1.419
_refine_diff_density_min -2.167
_refine_diff_density_rms 0.186
_refine_ls_extinction_method none
_refine_ls_goodness_of_fit_ref 0.944
_refine_ls_hydrogen_treatment mixed
_refine_ls_matrix_type full
_refine_ls_number_parameters 1063
_refine_ls_number_reflns 18254
_refine_ls_number_restraints 0
_refine_ls_restrained_S_all 0.944
_refine_ls_R_factor_all 0.1919
_refine_ls_R_factor_gt 0.0669
_refine_ls_shift/su_max 0.002
_refine_ls_shift/su_mean 0.000
_refine_ls_structure_factor_coef Fsqd
_refine_ls_weighting_details 'calc w=1/[\s^2^(Fo^2^)+(0.0004P)^2^+0.0000P] where P=(Fo^2^+2Fc^2^)/3'
_refine_ls_weighting_scheme calc
_refine_ls_wR_factor_gt 0.1324
_refine_ls_wR_factor_ref 0.1852
_reflns_number_gt 7975
_reflns_number_total 18254
_reflns_threshold_expression >2sigma(I)
_cod_data_source_file b400992d.txt
_cod_data_source_block imw15g
_cod_depositor_comments
;
The following automatic conversions were performed:
'_symmetry_cell_setting' value 'Monoclinic' changed to 'monoclinic'
according to '/home/saulius/struct/CIF-dictionaries/cif_core.dic'
dictionary named 'cif_core.dic' version 2.4.1 from 2010-06-29.

Automatic conversion script
Id: cif_fix_enum 1527 2010-12-29 10:47:43Z saulius 
;
_cod_original_cell_volume 8117.8(18)
_cod_original_sg_symbol_H-M P2(1)/c
_cod_original_formula_sum 'C46.25 H36.50 B Cl0.50 Er N6 O4'
_cod_database_code 7014080

loop_
_symmetry_equiv_pos_as_xyz
'x, y, z'
'-x, y+1/2, -z+1/2'
'-x, -y, -z'
'x, -y-1/2, z-1/2'

loop_
_atom_site_label
_atom_site_type_symbol
_atom_site_fract_x
_atom_site_fract_y
_atom_site_fract_z
_atom_site_U_iso_or_equiv
_atom_site_adp_type
_atom_site_occupancy
_atom_site_symmetry_multiplicity
_atom_site_calc_flag
_atom_site_refinement_flags
_atom_site_disorder_assembly
_atom_site_disorder_group
Er1 Er 0.49151(3) 0.807191(15) 0.26768(3) 0.02568(13) Uani 1 1 d . . .
B1 B 0.4989(7) 0.6612(4) 0.2566(8) 0.035(3) Uani 1 1 d . . .
H1A H 0.4475 0.6620 0.2065 0.042 Uiso 1 1 calc R . .
H1B H 0.5155 0.6260 0.2685 0.042 Uiso 1 1 calc R . .
C101 C 0.7268(5) 0.7685(3) 0.4925(6) 0.024(2) Uani 1 1 d . . .
C102 C 0.7241(5) 0.7192(4) 0.4643(7) 0.033(3) Uani 1 1 d . . .
H102 H 0.6851 0.7095 0.4101 0.039 Uiso 1 1 calc R . .
C103 C 0.7782(6) 0.6850(4) 0.5154(7) 0.039(3) Uani 1 1 d . . .
H103 H 0.7764 0.6518 0.4960 0.047 Uiso 1 1 calc R . .
C104 C 0.8346(6) 0.6986(4) 0.5940(7) 0.038(3) Uani 1 1 d . . .
H104 H 0.8722 0.6750 0.6285 0.046 Uiso 1 1 calc R . .
C105 C 0.8362(6) 0.7474(4) 0.6231(6) 0.039(3) Uani 1 1 d . . .
H105 H 0.8734 0.7566 0.6786 0.047 Uiso 1 1 calc R . .
C106 C 0.7840(6) 0.7821(4) 0.5712(6) 0.037(3) Uani 1 1 d . . .
H106 H 0.7874 0.8157 0.5897 0.044 Uiso 1 1 calc R . .
O111 O 0.6045(4) 0.7838(2) 0.3791(4) 0.0338(17) Uani 1 1 d . . .
C112 C 0.6663(6) 0.8037(4) 0.4334(6) 0.028(2) Uani 1 1 d . . .
C113 C 0.6798(5) 0.8549(3) 0.4400(6) 0.029(2) Uani 1 1 d . . .
H113 H 0.7291 0.8667 0.4800 0.034 Uiso 1 1 calc R . .
C114 C 0.6236(6) 0.8899(3) 0.3900(6) 0.027(2) Uani 1 1 d . . .
O115 O 0.5556(4) 0.8774(2) 0.3369(4) 0.0316(16) Uani 1 1 d . . .
C121 C 0.6405(6) 0.9447(4) 0.4003(6) 0.030(2) Uani 1 1 d . . .
C122 C 0.5812(6) 0.9771(4) 0.3506(7) 0.040(3) Uani 1 1 d . . .
H122 H 0.5326 0.9640 0.3113 0.047 Uiso 1 1 calc R . .
C123 C 0.5925(6) 1.0275(4) 0.3579(7) 0.041(3) Uani 1 1 d . . .
H123 H 0.5518 1.0494 0.3236 0.049 Uiso 1 1 calc R . .
C124 C 0.6629(7) 1.0466(4) 0.4150(8) 0.044(3) Uani 1 1 d . . .
H124 H 0.6704 1.0817 0.4196 0.053 Uiso 1 1 calc R . .
C125 C 0.7222(7) 1.0155(4) 0.4653(7) 0.039(3) Uani 1 1 d . . .
H125 H 0.7704 1.0287 0.5052 0.047 Uiso 1 1 calc R . .
C126 C 0.7103(6) 0.9649(4) 0.4565(7) 0.039(3) Uani 1 1 d . . .
H126 H 0.7515 0.9432 0.4903 0.047 Uiso 1 1 calc R . .
C131 C 0.3386(6) 0.9379(4) 0.1068(7) 0.031(2) Uani 1 1 d . . .
C132 C 0.3671(6) 0.9727(4) 0.1714(7) 0.037(3) Uani 1 1 d . . .
H132 H 0.3968 0.9620 0.2285 0.045 Uiso 1 1 calc R . .
C133 C 0.3525(6) 1.0233(4) 0.1536(7) 0.041(3) Uani 1 1 d . . .
H133 H 0.3722 1.0470 0.1984 0.049 Uiso 1 1 calc R . .
C134 C 0.3099(6) 1.0388(4) 0.0714(8) 0.047(3) Uani 1 1 d . . .
H134 H 0.3013 1.0734 0.0594 0.056 Uiso 1 1 calc R . .
C135 C 0.2794(6) 1.0048(4) 0.0059(7) 0.043(3) Uani 1 1 d . . .
H135 H 0.2486 1.0156 -0.0508 0.052 Uiso 1 1 calc R . .
C136 C 0.2944(6) 0.9538(4) 0.0240(7) 0.038(3) Uani 1 1 d . . .
H136 H 0.2740 0.9301 -0.0208 0.046 Uiso 1 1 calc R . .
O141 O 0.4164(4) 0.8749(2) 0.1996(4) 0.0294(16) Uani 1 1 d . . .
C142 C 0.3575(5) 0.8838(4) 0.1282(6) 0.028(2) Uani 1 1 d . . .
C143 C 0.3126(6) 0.8470(4) 0.0742(7) 0.040(3) Uani 1 1 d . . .
H143 H 0.2705 0.8566 0.0221 0.047 Uiso 1 1 calc R . .
C144 C 0.3262(5) 0.7962(3) 0.0924(6) 0.028(2) Uani 1 1 d . . .
O145 O 0.3841(4) 0.7783(2) 0.1561(4) 0.0337(17) Uani 1 1 d . . .
C151 C 0.2699(5) 0.7591(4) 0.0335(6) 0.030(2) Uani 1 1 d . . .
C152 C 0.2718(6) 0.7111(4) 0.0645(7) 0.039(3) Uani 1 1 d . . .
H152 H 0.3077 0.7027 0.1209 0.047 Uiso 1 1 calc R . .
C153 C 0.2191(6) 0.6748(4) 0.0104(8) 0.052(3) Uani 1 1 d . . .
H153 H 0.2190 0.6422 0.0311 0.063 Uiso 1 1 calc R . .
C154 C 0.1689(7) 0.6869(4) -0.0710(7) 0.047(3) Uani 1 1 d . . .
H154 H 0.1346 0.6623 -0.1069 0.056 Uiso 1 1 calc R . .
C155 C 0.1672(7) 0.7336(5) -0.1018(7) 0.056(4) Uani 1 1 d . . .
H155 H 0.1317 0.7417 -0.1586 0.067 Uiso 1 1 calc R . .
C156 C 0.2184(7) 0.7699(4) -0.0490(7) 0.052(4) Uani 1 1 d . . .
H156 H 0.2174 0.8025 -0.0706 0.063 Uiso 1 1 calc R . .
N161 N 0.4926(5) 0.6837(3) 0.3336(5) 0.032(2) Uani 1 1 d . . .
N162 N 0.4677(4) 0.7317(3) 0.3331(5) 0.0276(19) Uani 1 1 d . . .
C163 C 0.4607(6) 0.7374(3) 0.4056(6) 0.030(2) Uani 1 1 d . . .
C164 C 0.4794(6) 0.6926(4) 0.4527(7) 0.041(3) Uani 1 1 d . . .
H164 H 0.4785 0.6859 0.5055 0.049 Uiso 1 1 calc R . .
C165 C 0.4992(6) 0.6613(4) 0.4039(7) 0.041(3) Uani 1 1 d . . .
H165 H 0.5156 0.6278 0.4186 0.049 Uiso 1 1 calc R . .
N171 N 0.4372(5) 0.8230(3) 0.3720(5) 0.031(2) Uani 1 1 d . . .
C172 C 0.4389(5) 0.7853(4) 0.4252(6) 0.031(2) Uani 1 1 d . . .
C173 C 0.4260(6) 0.7941(4) 0.4944(6) 0.037(3) Uani 1 1 d . . .
H173 H 0.4293 0.7676 0.5319 0.045 Uiso 1 1 calc R . .
C174 C 0.4079(6) 0.8421(4) 0.5099(7) 0.040(3) Uani 1 1 d . . .
H174 H 0.3986 0.8489 0.5579 0.048 Uiso 1 1 calc R . .
C175 C 0.4037(6) 0.8795(5) 0.4543(7) 0.047(3) Uani 1 1 d . . .
H175 H 0.3895 0.9123 0.4623 0.057 Uiso 1 1 calc R . .
C176 C 0.4200(5) 0.8690(4) 0.3873(6) 0.033(3) Uani 1 1 d . . .
H176 H 0.4192 0.8953 0.3505 0.039 Uiso 1 1 calc R . .
N181 N 0.5601(5) 0.6917(3) 0.2362(5) 0.036(2) Uani 1 1 d . . .
N182 N 0.5467(5) 0.7405(3) 0.2149(5) 0.029(2) Uani 1 1 d . . .
C183 C 0.6062(6) 0.7536(4) 0.1973(6) 0.034(3) Uani 1 1 d . . .
C184 C 0.6548(7) 0.7138(4) 0.2072(8) 0.052(3) Uani 1 1 d . . .
H184 H 0.6998 0.7132 0.1978 0.063 Uiso 1 1 calc R . .
C185 C 0.6235(7) 0.6754(4) 0.2335(7) 0.050(3) Uani 1 1 d . . .
H185 H 0.6440 0.6427 0.2473 0.060 Uiso 1 1 calc R . .
N191 N 0.5645(5) 0.8380(3) 0.1873(5) 0.030(2) Uani 1 1 d . . .
C192 C 0.6119(6) 0.8049(4) 0.1739(6) 0.031(2) Uani 1 1 d . . .
C193 C 0.6608(6) 0.8197(4) 0.1377(6) 0.039(3) Uani 1 1 d . . .
H193 H 0.6927 0.7961 0.1277 0.047 Uiso 1 1 calc R . .
C194 C 0.6620(7) 0.8689(4) 0.1169(7) 0.045(3) Uani 1 1 d . . .
H194 H 0.6956 0.8800 0.0937 0.054 Uiso 1 1 calc R . .
C195 C 0.6132(6) 0.9023(4) 0.1306(7) 0.043(3) Uani 1 1 d . . .
H195 H 0.6133 0.9365 0.1170 0.052 Uiso 1 1 calc R . .
C196 C 0.5640(6) 0.8851(4) 0.1643(6) 0.038(3) Uani 1 1 d . . .
H196 H 0.5292 0.9077 0.1711 0.046 Uiso 1 1 calc R . .
Er2 Er 0.00773(3) 0.995192(15) 0.22597(3) 0.02509(13) Uani 1 1 d . . .
B2 B 0.0384(7) 1.1415(5) 0.2164(8) 0.046(4) Uani 1 1 d . . .
H2A H 0.0267 1.1775 0.2118 0.055 Uiso 1 1 calc R . .
H2B H 0.0914 1.1371 0.2215 0.055 Uiso 1 1 calc R . .
C201 C -0.2165(6) 1.0557(4) 0.2212(6) 0.027(2) Uani 1 1 d . . .
C202 C -0.1943(6) 1.1034(4) 0.2147(7) 0.043(3) Uani 1 1 d . . .
H202 H -0.1464 1.1086 0.2125 0.052 Uiso 1 1 calc R . .
C203 C -0.2392(6) 1.1443(4) 0.2114(7) 0.042(3) Uani 1 1 d . . .
H203 H -0.2236 1.1768 0.2045 0.050 Uiso 1 1 calc R . .
C204 C -0.3079(6) 1.1369(4) 0.2183(7) 0.040(3) Uani 1 1 d . . .
H204 H -0.3391 1.1644 0.2175 0.048 Uiso 1 1 calc R . .
C205 C -0.3299(6) 1.0892(4) 0.2263(7) 0.051(3) Uani 1 1 d . . .
H205 H -0.3768 1.0841 0.2309 0.061 Uiso 1 1 calc R . .
C206 C -0.2854(6) 1.0484(4) 0.2278(7) 0.044(3) Uani 1 1 d . . .
H206 H -0.3016 1.0158 0.2334 0.053 Uiso 1 1 calc R . .
C212 C -0.1648(6) 1.0139(4) 0.2256(6) 0.029(2) Uani 1 1 d . . .
O212 O -0.1077(4) 1.0259(2) 0.2092(4) 0.0310(16) Uani 1 1 d . . .
C213 C -0.1732(6) 0.9647(3) 0.2494(6) 0.027(2) Uani 1 1 d . . .
H213 H -0.2162 0.9575 0.2608 0.033 Uiso 1 1 calc R . .
C214 C -0.1220(6) 0.9262(3) 0.2571(6) 0.027(2) Uani 1 1 d . . .
O215 O -0.0663(4) 0.9301(2) 0.2371(4) 0.0281(16) Uani 1 1 d . . .
C221 C -0.1292(6) 0.8775(4) 0.2939(6) 0.030(2) Uani 1 1 d . . .
C222 C -0.0727(6) 0.8400(4) 0.3073(6) 0.038(3) Uani 1 1 d . . .
H222 H -0.0333 0.8468 0.2900 0.046 Uiso 1 1 calc R . .
C223 C -0.0717(7) 0.7949(4) 0.3436(7) 0.051(3) Uani 1 1 d . . .
H223 H -0.0320 0.7712 0.3529 0.062 Uiso 1 1 calc R . .
C224 C -0.1310(7) 0.7847(4) 0.3666(7) 0.049(3) Uani 1 1 d . . .
H224 H -0.1321 0.7537 0.3919 0.059 Uiso 1 1 calc R . .
C225 C -0.1874(6) 0.8189(4) 0.3531(7) 0.041(3) Uani 1 1 d . . .
H225 H -0.2288 0.8107 0.3666 0.049 Uiso 1 1 calc R . .
C226 C -0.1857(6) 0.8654(4) 0.3200(6) 0.037(3) Uani 1 1 d . . .
H226 H -0.2237 0.8894 0.3150 0.045 Uiso 1 1 calc R . .
C231 C 0.1434(6) 0.8531(4) 0.2205(6) 0.031(2) Uani 1 1 d . . .
C232 C 0.0766(6) 0.8241(4) 0.1828(7) 0.044(3) Uani 1 1 d . . .
H232 H 0.0288 0.8374 0.1771 0.053 Uiso 1 1 calc R . .
C233 C 0.0781(7) 0.7767(4) 0.1535(8) 0.056(4) Uani 1 1 d . . .
H233 H 0.0319 0.7577 0.1271 0.068 Uiso 1 1 calc R . .
C234 C 0.1475(8) 0.7576(4) 0.1632(8) 0.058(4) Uani 1 1 d . . .
H234 H 0.1487 0.7255 0.1410 0.070 Uiso 1 1 calc R . .
C235 C 0.2162(7) 0.7840(4) 0.2047(7) 0.046(3) Uani 1 1 d . . .
H235 H 0.2643 0.7693 0.2140 0.055 Uiso 1 1 calc R . .
C236 C 0.2135(6) 0.8317(4) 0.2322(7) 0.042(3) Uani 1 1 d . . .
H236 H 0.2601 0.8503 0.2594 0.050 Uiso 1 1 calc R . .
O241 O 0.0678(4) 0.9208(2) 0.2250(4) 0.0293(16) Uani 1 1 d . . .
C242 C 0.1360(6) 0.9060(4) 0.2437(6) 0.029(2) Uani 1 1 d . . .
C243 C 0.2013(6) 0.9361(4) 0.2815(6) 0.034(3) Uani 1 1 d . . .
H243 H 0.2509 0.9209 0.3026 0.041 Uiso 1 1 calc R . .
C244 C 0.1979(6) 0.9875(4) 0.2900(6) 0.030(2) Uani 1 1 d . . .
O245 O 0.1342(4) 1.0113(2) 0.2641(4) 0.0296(16) Uani 1 1 d . . .
C251 C 0.2691(6) 1.0190(3) 0.3295(6) 0.026(2) Uani 1 1 d . . .
C252 C 0.2619(6) 1.0684(4) 0.3440(6) 0.035(3) Uani 1 1 d . . .
H252 H 0.2116 1.0820 0.3265 0.041 Uiso 1 1 calc R . .
C253 C 0.3259(6) 1.0991(4) 0.3834(6) 0.037(3) Uani 1 1 d . . .
H253 H 0.3191 1.1333 0.3923 0.044 Uiso 1 1 calc R . .
C254 C 0.3987(7) 1.0802(4) 0.4092(7) 0.049(3) Uani 1 1 d . . .
H254 H 0.4427 1.1012 0.4357 0.059 Uiso 1 1 calc R . .
C255 C 0.4082(6) 1.0304(4) 0.3966(7) 0.042(3) Uani 1 1 d . . .
H255 H 0.4587 1.0168 0.4153 0.051 Uiso 1 1 calc R . .
C256 C 0.3434(5) 1.0002(4) 0.3563(6) 0.034(3) Uani 1 1 d . . .
H256 H 0.3501 0.9661 0.3469 0.041 Uiso 1 1 calc R . .
N261 N -0.0205(4) 1.1143(3) 0.1359(5) 0.033(2) Uani 1 1 d . . .
N262 N -0.0215(5) 1.0651(3) 0.1245(5) 0.032(2) Uani 1 1 d . . .
C263 C -0.0720(5) 1.0558(4) 0.0425(6) 0.031(2) Uani 1 1 d . . .
C264 C -0.1019(6) 1.1002(4) 0.0011(7) 0.041(3) Uani 1 1 d . . .
H264 H -0.1383 1.1044 -0.0567 0.049 Uiso 1 1 calc R . .
C265 C -0.0686(6) 1.1367(4) 0.0602(7) 0.041(3) Uani 1 1 d . . .
H265 H -0.0771 1.1715 0.0507 0.050 Uiso 1 1 calc R . .
N271 N -0.0576(5) 0.9696(3) 0.0740(5) 0.032(2) Uani 1 1 d . . .
C272 C -0.0857(6) 1.0048(4) 0.0133(6) 0.029(2) Uani 1 1 d . . .
C273 C -0.1268(6) 0.9924(4) -0.0735(6) 0.040(3) Uani 1 1 d . . .
H273 H -0.1475 1.0178 -0.1154 0.048 Uiso 1 1 calc R . .
C274 C -0.1365(6) 0.9434(4) -0.0967(7) 0.042(3) Uani 1 1 d . . .
H274 H -0.1632 0.9346 -0.1552 0.051 Uiso 1 1 calc R . .
C275 C -0.1074(5) 0.9065(4) -0.0352(6) 0.036(3) Uani 1 1 d . . .
H275 H -0.1135 0.8722 -0.0499 0.044 Uiso 1 1 calc R . .
C276 C -0.0698(6) 0.9216(4) 0.0469(7) 0.041(3) Uani 1 1 d . . .
H276 H -0.0504 0.8964 0.0892 0.049 Uiso 1 1 calc R . .
N281 N 0.0342(5) 1.1197(3) 0.2975(6) 0.038(2) Uani 1 1 d . . .
N282 N 0.0406(4) 1.0711(3) 0.3155(5) 0.030(2) Uani 1 1 d . . .
C283 C 0.0579(5) 1.0671(4) 0.3996(6) 0.029(2) Uani 1 1 d . . .
C284 C 0.0601(7) 1.1141(4) 0.4344(7) 0.046(3) Uani 1 1 d . . .
H284 H 0.0702 1.1221 0.4913 0.056 Uiso 1 1 calc R . .
C285 C 0.0441(6) 1.1468(4) 0.3666(8) 0.043(3) Uani 1 1 d . . .
H285 H 0.0408 1.1821 0.3688 0.051 Uiso 1 1 calc R . .
N291 N 0.0554(5) 0.9796(3) 0.3826(5) 0.032(2) Uani 1 1 d . . .
C292 C 0.0687(6) 1.0180(4) 0.4369(6) 0.031(2) Uani 1 1 d . . .
C293 C 0.0926(6) 1.0108(4) 0.5225(7) 0.040(3) Uani 1 1 d . . .
H293 H 0.1046 1.0385 0.5601 0.048 Uiso 1 1 calc R . .
C294 C 0.0988(6) 0.9631(4) 0.5530(7) 0.044(3) Uani 1 1 d . . .
H294 H 0.1115 0.9578 0.6114 0.053 Uiso 1 1 calc R . .
C295 C 0.0868(6) 0.9234(4) 0.5001(7) 0.041(3) Uani 1 1 d . . .
H295 H 0.0932 0.8902 0.5207 0.049 Uiso 1 1 calc R . .
C296 C 0.0648(6) 0.9338(4) 0.4147(6) 0.035(3) Uani 1 1 d . . .
H296 H 0.0559 0.9066 0.3769 0.042 Uiso 1 1 calc R . .
Cl1 Cl 0.4967(2) 1.01564(14) 0.0777(3) 0.0850(12) Uani 1 1 d . . .
C500 C 0.4549(16) 0.9720(9) -0.015(2) 0.084(10) Uani 0.50 1 d P . .
H50A H 0.4632 0.9370 0.0044 0.100 Uiso 0.50 1 calc PR . .
H50B H 0.3986 0.9778 -0.0485 0.100 Uiso 0.50 1 calc PR . .

loop_
_atom_site_aniso_label
_atom_site_aniso_U_11
_atom_site_aniso_U_22
_atom_site_aniso_U_33
_atom_site_aniso_U_23
_atom_site_aniso_U_13
_atom_site_aniso_U_12
Er1 0.0279(3) 0.0227(3) 0.0255(3) -0.0012(2) 0.0109(2) -0.0012(2)
B1 0.059(9) 0.009(6) 0.046(8) 0.005(5) 0.032(7) -0.007(6)
C101 0.023(5) 0.019(5) 0.027(6) 0.002(4) 0.008(5) 0.005(4)
C102 0.018(5) 0.034(6) 0.045(7) 0.001(5) 0.013(5) 0.001(5)
C103 0.028(6) 0.035(7) 0.052(8) -0.005(5) 0.016(6) 0.010(5)
C104 0.025(6) 0.032(7) 0.048(7) 0.011(5) 0.007(5) 0.005(5)
C105 0.038(7) 0.044(7) 0.026(6) -0.002(5) 0.005(5) 0.004(5)
C106 0.042(7) 0.027(6) 0.037(7) 0.005(5) 0.013(6) -0.006(5)
O111 0.028(4) 0.024(4) 0.043(4) -0.006(3) 0.009(4) -0.001(3)
C112 0.037(6) 0.034(6) 0.025(6) 0.002(5) 0.024(5) -0.007(5)
C113 0.022(6) 0.026(6) 0.032(6) -0.008(4) 0.007(5) -0.003(4)
C114 0.033(6) 0.029(6) 0.017(5) -0.002(4) 0.009(5) -0.001(5)
O115 0.027(4) 0.034(4) 0.026(4) 0.001(3) 0.005(3) 0.000(3)
C121 0.030(6) 0.030(6) 0.035(6) -0.006(5) 0.020(5) -0.006(5)
C122 0.035(7) 0.029(6) 0.048(7) -0.007(5) 0.013(6) -0.003(5)
C123 0.036(7) 0.034(7) 0.055(8) 0.012(6) 0.021(6) 0.002(5)
C124 0.053(8) 0.028(7) 0.069(9) -0.007(6) 0.043(7) -0.006(6)
C125 0.046(7) 0.032(7) 0.042(7) 0.001(5) 0.022(6) 0.004(5)
C126 0.047(7) 0.033(7) 0.039(7) -0.002(5) 0.018(6) -0.006(5)
C131 0.032(6) 0.032(6) 0.037(6) 0.011(5) 0.021(5) 0.004(5)
C132 0.042(7) 0.028(6) 0.038(7) -0.002(5) 0.014(6) 0.008(5)
C133 0.041(7) 0.030(6) 0.038(7) -0.007(5) 0.004(6) -0.010(5)
C134 0.046(8) 0.030(7) 0.061(9) 0.005(6) 0.020(7) 0.005(6)
C135 0.036(7) 0.050(8) 0.033(7) 0.009(6) 0.005(5) 0.003(6)
C136 0.034(7) 0.042(7) 0.031(6) -0.011(5) 0.008(5) 0.005(5)
O141 0.027(4) 0.027(4) 0.024(4) -0.004(3) 0.003(3) 0.004(3)
C142 0.025(6) 0.031(6) 0.031(6) 0.000(5) 0.014(5) -0.001(5)
C143 0.032(6) 0.040(7) 0.037(7) 0.003(5) 0.006(5) 0.002(5)
C144 0.027(6) 0.022(6) 0.028(6) -0.004(4) 0.006(5) -0.008(4)
O145 0.024(4) 0.034(4) 0.031(4) -0.001(3) 0.001(3) 0.002(3)
C151 0.023(6) 0.037(6) 0.033(6) -0.004(5) 0.014(5) -0.005(5)
C152 0.033(6) 0.040(7) 0.043(7) -0.003(5) 0.017(6) -0.002(5)
C153 0.045(8) 0.036(7) 0.071(9) -0.008(6) 0.020(7) -0.003(6)
C154 0.050(8) 0.033(7) 0.042(7) -0.011(5) 0.005(6) -0.016(6)
C155 0.050(8) 0.068(9) 0.024(6) -0.012(6) -0.006(6) -0.014(7)
C156 0.067(9) 0.037(7) 0.029(6) -0.006(5) 0.000(6) -0.028(6)
N161 0.041(5) 0.022(5) 0.028(5) 0.005(4) 0.012(4) 0.003(4)
N162 0.034(5) 0.015(4) 0.031(5) -0.002(3) 0.012(4) 0.001(4)
C163 0.036(6) 0.024(6) 0.024(6) 0.003(4) 0.007(5) -0.002(5)
C164 0.048(7) 0.041(7) 0.025(6) 0.010(5) 0.009(5) -0.003(6)
C165 0.055(8) 0.030(6) 0.032(7) 0.000(5) 0.014(6) 0.004(5)
N171 0.034(5) 0.036(5) 0.028(5) 0.005(4) 0.018(4) 0.007(4)
C172 0.025(6) 0.033(6) 0.028(6) 0.005(5) 0.006(5) 0.000(5)
C173 0.040(7) 0.047(7) 0.029(6) 0.004(5) 0.020(5) -0.011(6)
C174 0.034(7) 0.061(8) 0.034(7) -0.002(6) 0.022(6) 0.000(6)
C175 0.036(7) 0.061(8) 0.049(8) 0.009(6) 0.022(6) 0.011(6)
C176 0.027(6) 0.031(6) 0.037(6) 0.007(5) 0.011(5) 0.005(5)
N181 0.037(5) 0.034(6) 0.037(5) -0.004(4) 0.017(4) -0.001(4)
N182 0.040(5) 0.022(5) 0.035(5) -0.006(4) 0.025(4) -0.004(4)
C183 0.038(7) 0.038(7) 0.033(6) -0.007(5) 0.023(5) -0.001(5)
C184 0.062(9) 0.034(7) 0.086(10) 0.000(6) 0.055(8) 0.005(6)
C185 0.047(8) 0.046(8) 0.061(9) 0.001(6) 0.028(7) 0.014(6)
N191 0.032(5) 0.021(5) 0.040(5) -0.006(4) 0.017(4) -0.012(4)
C192 0.038(6) 0.034(6) 0.024(5) -0.002(4) 0.017(5) 0.003(5)
C193 0.034(6) 0.046(7) 0.040(7) -0.007(5) 0.018(5) -0.003(5)
C194 0.056(8) 0.041(7) 0.048(8) 0.005(6) 0.031(6) -0.004(6)
C195 0.044(7) 0.048(8) 0.038(7) 0.007(5) 0.019(6) -0.004(6)
C196 0.034(6) 0.038(7) 0.035(6) 0.010(5) 0.009(5) 0.009(5)
Er2 0.0243(3) 0.0248(3) 0.0269(3) 0.0011(2) 0.0119(2) 0.0007(2)
B2 0.035(8) 0.046(9) 0.051(9) -0.001(7) 0.014(7) -0.004(7)
C201 0.029(6) 0.030(6) 0.022(5) 0.001(4) 0.013(5) 0.007(5)
C202 0.026(6) 0.045(7) 0.054(8) 0.010(6) 0.013(6) 0.001(5)
C203 0.052(8) 0.022(6) 0.061(8) 0.001(5) 0.033(7) 0.003(5)
C204 0.039(7) 0.043(7) 0.048(7) -0.001(5) 0.027(6) 0.017(6)
C205 0.037(7) 0.059(9) 0.066(9) 0.007(7) 0.030(7) 0.009(6)
C206 0.035(7) 0.037(7) 0.064(8) 0.008(6) 0.024(6) -0.002(5)
C212 0.023(6) 0.037(6) 0.020(5) -0.005(4) 0.002(5) -0.003(5)
O212 0.027(4) 0.027(4) 0.043(4) 0.002(3) 0.018(4) 0.001(3)
C213 0.031(6) 0.023(6) 0.024(5) 0.001(4) 0.009(5) 0.001(5)
C214 0.027(6) 0.028(6) 0.024(6) -0.012(4) 0.010(5) -0.005(5)
O215 0.027(4) 0.033(4) 0.028(4) -0.001(3) 0.016(3) 0.001(3)
C221 0.029(6) 0.038(6) 0.021(5) 0.000(4) 0.007(5) -0.010(5)
C222 0.039(7) 0.043(7) 0.036(7) 0.007(5) 0.020(5) 0.002(5)
C223 0.057(8) 0.036(7) 0.055(8) 0.015(6) 0.019(7) 0.012(6)
C224 0.076(9) 0.027(7) 0.061(8) 0.002(6) 0.045(8) -0.014(6)
C225 0.036(7) 0.048(8) 0.047(7) 0.010(6) 0.025(6) -0.013(6)
C226 0.037(7) 0.033(7) 0.047(7) 0.006(5) 0.024(6) 0.006(5)
C231 0.039(7) 0.025(6) 0.037(6) 0.001(5) 0.022(5) 0.005(5)
C232 0.034(7) 0.033(7) 0.061(8) -0.003(6) 0.018(6) -0.001(5)
C233 0.045(8) 0.049(8) 0.071(9) -0.018(7) 0.023(7) -0.009(6)
C234 0.070(10) 0.036(8) 0.081(10) -0.008(7) 0.045(9) 0.011(7)
C235 0.048(8) 0.033(7) 0.062(8) -0.003(6) 0.028(7) 0.012(6)
C236 0.035(7) 0.043(7) 0.048(7) -0.013(6) 0.019(6) 0.000(5)
O241 0.021(4) 0.028(4) 0.040(4) -0.001(3) 0.015(3) 0.000(3)
C242 0.030(6) 0.030(6) 0.021(5) 0.004(4) 0.007(5) 0.005(5)
C243 0.032(6) 0.035(7) 0.036(6) -0.002(5) 0.015(5) 0.011(5)
C244 0.034(6) 0.036(6) 0.020(5) 0.002(4) 0.011(5) 0.003(5)
O245 0.021(4) 0.031(4) 0.036(4) 0.001(3) 0.012(3) 0.003(3)
C251 0.031(6) 0.025(6) 0.028(6) 0.004(4) 0.018(5) -0.003(4)
C252 0.019(6) 0.057(8) 0.024(6) -0.006(5) 0.006(5) -0.006(5)
C253 0.048(7) 0.028(6) 0.032(6) -0.001(5) 0.016(6) -0.007(5)
C254 0.039(7) 0.048(8) 0.050(8) 0.007(6) 0.010(6) -0.014(6)
C255 0.023(6) 0.050(8) 0.051(8) 0.003(6) 0.014(6) -0.008(5)
C256 0.023(6) 0.036(6) 0.041(6) 0.007(5) 0.011(5) 0.006(5)
N261 0.024(5) 0.027(5) 0.041(5) 0.003(4) 0.009(4) -0.005(4)
N262 0.033(5) 0.025(5) 0.037(5) 0.011(4) 0.016(4) 0.007(4)
C263 0.023(6) 0.035(6) 0.031(6) 0.011(5) 0.007(5) 0.003(5)
C264 0.044(7) 0.039(7) 0.040(7) 0.010(5) 0.018(6) 0.004(6)
C265 0.047(7) 0.028(6) 0.053(8) 0.018(6) 0.025(6) 0.011(5)
N271 0.036(5) 0.034(5) 0.028(5) 0.005(4) 0.017(4) 0.003(4)
C272 0.031(6) 0.031(6) 0.026(6) 0.004(5) 0.014(5) 0.005(5)
C273 0.024(6) 0.069(9) 0.023(6) 0.007(5) 0.007(5) -0.001(6)
C274 0.042(7) 0.056(8) 0.034(7) -0.004(6) 0.021(6) -0.009(6)
C275 0.027(6) 0.048(7) 0.033(6) -0.001(5) 0.012(5) 0.002(5)
C276 0.026(6) 0.045(7) 0.048(8) -0.001(6) 0.013(6) -0.005(5)
N281 0.041(6) 0.022(5) 0.052(6) 0.000(4) 0.021(5) -0.012(4)
N282 0.026(5) 0.029(5) 0.044(6) 0.000(4) 0.022(4) -0.004(4)
C283 0.028(6) 0.027(6) 0.034(6) -0.003(5) 0.015(5) 0.001(5)
C284 0.072(9) 0.037(7) 0.040(7) -0.005(6) 0.034(7) 0.002(6)
C285 0.042(7) 0.024(6) 0.064(9) -0.011(6) 0.025(6) -0.004(5)
N291 0.030(5) 0.031(5) 0.030(5) 0.005(4) 0.009(4) 0.001(4)
C292 0.030(6) 0.033(6) 0.029(6) -0.001(5) 0.012(5) 0.003(5)
C293 0.043(7) 0.043(7) 0.034(7) -0.004(5) 0.016(6) -0.001(6)
C294 0.046(7) 0.057(8) 0.031(7) -0.005(6) 0.019(6) -0.011(6)
C295 0.039(7) 0.045(7) 0.045(7) 0.011(6) 0.024(6) 0.003(6)
C296 0.046(7) 0.022(6) 0.036(7) -0.010(5) 0.019(6) -0.006(5)
Cl1 0.095(3) 0.065(3) 0.110(3) 0.001(2) 0.059(3) 0.010(2)
C500 0.07(2) 0.030(15) 0.17(3) 0.024(18) 0.07(2) 0.017(14)

loop_
_atom_type_symbol
_atom_type_description
_atom_type_scat_dispersion_real
_atom_type_scat_dispersion_imag
_atom_type_scat_source
C C 0.0033 0.0016 'International Tables Vol C Tables 4.2.6.8 and 6.1.1.4'
H H 0.0000 0.0000 'International Tables Vol C Tables 4.2.6.8 and 6.1.1.4'
B B 0.0013 0.0007 'International Tables Vol C Tables 4.2.6.8 and 6.1.1.4'
N N 0.0061 0.0033 'International Tables Vol C Tables 4.2.6.8 and 6.1.1.4'
O O 0.0106 0.0060 'International Tables Vol C Tables 4.2.6.8 and 6.1.1.4'
Er Er -0.2586 4.9576 'International Tables Vol C Tables 4.2.6.8 and 6.1.1.4'
Cl Cl 0.1484 0.1585 'International Tables Vol C Tables 4.2.6.8 and 6.1.1.4'

loop_
_geom_angle_atom_site_label_1
_geom_angle_atom_site_label_2
_geom_angle_atom_site_label_3
_geom_angle
_geom_angle_site_symmetry_1
_geom_angle_site_symmetry_3
_geom_angle_publ_flag
O145 Er1 O111 143.8(2) . . ?
O145 Er1 O115 144.4(2) . . ?
O111 Er1 O115 71.7(2) . . ?
O145 Er1 O141 72.5(2) . . ?
O111 Er1 O141 143.7(2) . . ?
O115 Er1 O141 72.0(2) . . ?
O145 Er1 N182 78.9(2) . . ?
O111 Er1 N182 73.4(2) . . ?
O115 Er1 N182 125.4(2) . . ?
O141 Er1 N182 131.1(2) . . ?
O145 Er1 N162 80.4(2) . . ?
O111 Er1 N162 71.2(2) . . ?
O115 Er1 N162 126.8(2) . . ?
O141 Er1 N162 133.4(2) . . ?
N182 Er1 N162 77.0(3) . . ?
O145 Er1 N171 99.9(3) . . ?
O111 Er1 N171 88.3(2) . . ?
O115 Er1 N171 77.0(2) . . ?
O141 Er1 N171 82.8(2) . . ?
N182 Er1 N171 141.6(3) . . ?
N162 Er1 N171 65.1(3) . . ?
O145 Er1 N191 98.7(2) . . ?
O111 Er1 N191 90.7(3) . . ?
O115 Er1 N191 73.9(2) . . ?
O141 Er1 N191 80.1(2) . . ?
N182 Er1 N191 65.9(3) . . ?
N162 Er1 N191 142.2(3) . . ?
N171 Er1 N191 149.6(3) . . ?
N161 B1 N181 110.2(8) . . ?
C106 C101 C102 119.3(9) . . ?
C106 C101 C112 123.7(9) . . ?
C102 C101 C112 117.0(8) . . ?
C103 C102 C101 119.9(9) . . ?
C104 C103 C102 120.5(10) . . ?
C103 C104 C105 119.6(9) . . ?
C106 C105 C104 120.0(10) . . ?
C105 C106 C101 120.5(10) . . ?
C112 O111 Er1 138.6(6) . . ?
O111 C112 C113 124.0(9) . . ?
O111 C112 C101 115.8(8) . . ?
C113 C112 C101 120.3(9) . . ?
C112 C113 C114 122.8(9) . . ?
O115 C114 C113 122.5(9) . . ?
O115 C114 C121 116.5(8) . . ?
C113 C114 C121 120.9(9) . . ?
C114 O115 Er1 138.3(6) . . ?
C126 C121 C122 118.1(9) . . ?
C126 C121 C114 124.3(10) . . ?
C122 C121 C114 117.6(9) . . ?
C123 C122 C121 120.5(10) . . ?
C122 C123 C124 120.0(10) . . ?
C125 C124 C123 120.7(10) . . ?
C124 C125 C126 118.7(11) . . ?
C125 C126 C121 122.0(10) . . ?
C132 C131 C136 119.3(9) . . ?
C132 C131 C142 119.0(9) . . ?
C136 C131 C142 121.7(10) . . ?
C131 C132 C133 120.5(10) . . ?
C134 C133 C132 120.0(10) . . ?
C133 C134 C135 120.6(10) . . ?
C134 C135 C136 119.2(10) . . ?
C131 C136 C135 120.3(10) . . ?
C142 O141 Er1 137.2(6) . . ?
O141 C142 C143 123.4(9) . . ?
O141 C142 C131 115.7(8) . . ?
C143 C142 C131 120.9(9) . . ?
C142 C143 C144 123.1(9) . . ?
O145 C144 C143 124.8(9) . . ?
O145 C144 C151 116.1(8) . . ?
C143 C144 C151 119.2(9) . . ?
C144 O145 Er1 137.7(6) . . ?
C156 C151 C152 119.2(9) . . ?
C156 C151 C144 123.3(9) . . ?
C152 C151 C144 117.5(9) . . ?
C151 C152 C153 119.1(10) . . ?
C154 C153 C152 120.0(11) . . ?
C155 C154 C153 121.1(10) . . ?
C154 C155 C156 119.5(11) . . ?
C151 C156 C155 121.0(11) . . ?
C165 N161 N162 108.9(8) . . ?
C165 N161 B1 128.7(9) . . ?
N162 N161 B1 121.9(8) . . ?
C163 N162 N161 106.3(7) . . ?
C163 N162 Er1 117.5(6) . . ?
N161 N162 Er1 129.7(6) . . ?
N162 C163 C164 110.5(9) . . ?
N162 C163 C172 119.1(8) . . ?
C164 C163 C172 130.4(10) . . ?
C165 C164 C163 103.3(9) . . ?
N161 C165 C164 111.1(9) . . ?
C176 N171 C172 118.9(9) . . ?
C176 N171 Er1 121.4(7) . . ?
C172 N171 Er1 118.5(6) . . ?
C173 C172 N171 121.4(10) . . ?
C173 C172 C163 123.5(10) . . ?
N171 C172 C163 115.0(9) . . ?
C172 C173 C174 119.5(10) . . ?
C175 C174 C173 118.7(10) . . ?
C176 C175 C174 119.4(11) . . ?
N171 C176 C175 122.0(10) . . ?
C185 N181 N182 112.3(9) . . ?
C185 N181 B1 128.5(9) . . ?
N182 N181 B1 119.2(8) . . ?
N181 N182 C183 103.7(8) . . ?
N181 N182 Er1 131.4(6) . . ?
C183 N182 Er1 116.2(6) . . ?
N182 C183 C184 111.3(9) . . ?
N182 C183 C192 119.1(9) . . ?
C184 C183 C192 129.6(10) . . ?
C185 C184 C183 104.6(10) . . ?
N181 C185 C184 108.2(10) . . ?
C196 N191 C192 119.0(9) . . ?
C196 N191 Er1 123.4(7) . . ?
C192 N191 Er1 117.3(6) . . ?
N191 C192 C193 121.5(9) . . ?
N191 C192 C183 115.4(9) . . ?
C193 C192 C183 123.1(9) . . ?
C194 C193 C192 119.0(10) . . ?
C193 C194 C195 118.9(11) . . ?
C194 C195 C196 119.4(10) . . ?
N191 C196 C195 122.0(10) . . ?
O245 Er2 O212 146.5(2) . . ?
O245 Er2 O241 72.1(2) . . ?
O212 Er2 O241 141.2(2) . . ?
O245 Er2 O215 137.7(2) . . ?
O212 Er2 O215 71.5(2) . . ?
O241 Er2 O215 71.1(2) . . ?
O245 Er2 N262 86.6(2) . . ?
O212 Er2 N262 74.3(2) . . ?
O241 Er2 N262 127.4(2) . . ?
O215 Er2 N262 132.8(2) . . ?
O245 Er2 N282 73.4(2) . . ?
O212 Er2 N282 75.2(2) . . ?
O241 Er2 N282 136.6(2) . . ?
O215 Er2 N282 124.3(2) . . ?
N262 Er2 N282 75.1(3) . . ?
O245 Er2 N271 109.8(2) . . ?
O212 Er2 N271 87.6(2) . . ?
O241 Er2 N271 76.8(2) . . ?
O215 Er2 N271 80.9(2) . . ?
N262 Er2 N271 66.1(3) . . ?
N282 Er2 N271 140.6(3) . . ?
O245 Er2 N291 83.2(2) . . ?
O212 Er2 N291 93.9(2) . . ?
O241 Er2 N291 85.5(2) . . ?
O215 Er2 N291 74.0(2) . . ?
N262 Er2 N291 140.1(3) . . ?
N282 Er2 N291 65.1(3) . . ?
N271 Er2 N291 152.9(3) . . ?
N261 B2 N281 109.8(9) . . ?
C202 C201 C206 118.7(9) . . ?
C202 C201 C212 119.2(9) . . ?
C206 C201 C212 122.0(9) . . ?
C201 C202 C203 122.4(10) . . ?
C202 C203 C204 118.8(10) . . ?
C205 C204 C203 119.2(10) . . ?
C204 C205 C206 121.6(10) . . ?
C205 C206 C201 119.3(10) . . ?
O212 C212 C213 121.2(9) . . ?
O212 C212 C201 114.5(9) . . ?
C213 C212 C201 124.3(9) . . ?
C212 O212 Er2 139.5(6) . . ?
C214 C213 C212 123.5(10) . . ?
O215 C214 C213 124.1(9) . . ?
O215 C214 C221 116.2(9) . . ?
C213 C214 C221 119.7(9) . . ?
C214 O215 Er2 135.2(6) . . ?
C226 C221 C222 115.5(9) . . ?
C226 C221 C214 125.5(9) . . ?
C222 C221 C214 118.9(9) . . ?
C223 C222 C221 124.0(11) . . ?
C222 C223 C224 117.5(11) . . ?
C225 C224 C223 120.7(10) . . ?
C224 C225 C226 121.1(10) . . ?
C225 C226 C221 121.0(10) . . ?
C232 C231 C236 117.9(9) . . ?
C232 C231 C242 118.6(9) . . ?
C236 C231 C242 123.5(10) . . ?
C233 C232 C231 121.8(10) . . ?
C234 C233 C232 118.6(11) . . ?
C233 C234 C235 121.7(11) . . ?
C236 C235 C234 118.8(11) . . ?
C235 C236 C231 121.0(10) . . ?
C242 O241 Er2 137.1(6) . . ?
O241 C242 C243 123.6(9) . . ?
O241 C242 C231 116.0(9) . . ?
C243 C242 C231 120.3(9) . . ?
C242 C243 C244 123.5(9) . . ?
O245 C244 C243 122.9(9) . . ?
O245 C244 C251 114.8(9) . . ?
C243 C244 C251 122.3(9) . . ?
C244 O245 Er2 138.4(6) . . ?
C252 C251 C256 117.6(9) . . ?
C252 C251 C244 119.2(9) . . ?
C256 C251 C244 123.1(9) . . ?
C251 C252 C253 121.9(10) . . ?
C254 C253 C252 119.9(10) . . ?
C253 C254 C255 119.7(10) . . ?
C254 C255 C256 119.6(10) . . ?
C255 C256 C251 121.2(10) . . ?
N262 N261 C265 109.3(8) . . ?
N262 N261 B2 123.9(9) . . ?
C265 N261 B2 125.7(9) . . ?
N261 N262 C263 107.2(8) . . ?
N261 N262 Er2 131.4(6) . . ?
C263 N262 Er2 116.8(6) . . ?
N262 C263 C264 109.6(9) . . ?
N262 C263 C272 118.9(8) . . ?
C264 C263 C272 131.6(10) . . ?
C265 C264 C263 106.0(10) . . ?
C264 C265 N261 107.9(9) . . ?
C272 N271 C276 116.4(9) . . ?
C272 N271 Er2 119.1(6) . . ?
C276 N271 Er2 124.4(7) . . ?
N271 C272 C273 121.6(9) . . ?
N271 C272 C263 116.1(9) . . ?
C273 C272 C263 122.3(9) . . ?
C274 C273 C272 119.1(10) . . ?
C273 C274 C275 120.1(10) . . ?
C276 C275 C274 117.0(11) . . ?
C275 C276 N271 125.7(11) . . ?
N282 N281 C285 110.7(9) . . ?
N282 N281 B2 122.7(9) . . ?
C285 N281 B2 124.5(9) . . ?
N281 N282 C283 106.7(8) . . ?
N281 N282 Er2 133.1(7) . . ?
C283 N282 Er2 119.3(6) . . ?
N282 C283 C284 110.2(9) . . ?
N282 C283 C292 118.7(9) . . ?
C284 C283 C292 131.1(10) . . ?
C283 C284 C285 104.2(10) . . ?
N281 C285 C284 108.2(9) . . ?
C296 N291 C292 117.5(9) . . ?
C296 N291 Er2 122.0(7) . . ?
C292 N291 Er2 120.4(6) . . ?
N291 C292 C293 121.9(10) . . ?
N291 C292 C283 115.7(9) . . ?
C293 C292 C283 122.3(10) . . ?
C292 C293 C294 119.0(10) . . ?
C295 C294 C293 120.4(11) . . ?
C294 C295 C296 116.9(10) . . ?
N291 C296 C295 124.1(9) . . ?
C500 Cl1 C500 73.7(13) 3_675 . ?
Cl1 C500 Cl1 106.3(13) 3_675 . ?

loop_
_geom_bond_atom_site_label_1
_geom_bond_atom_site_label_2
_geom_bond_distance
_geom_bond_site_symmetry_2
_geom_bond_publ_flag
Er1 O145 2.264(6) . ?
Er1 O111 2.278(6) . ?
Er1 O115 2.286(6) . ?
Er1 O141 2.301(6) . ?
Er1 N182 2.462(7) . ?
Er1 N162 2.469(7) . ?
Er1 N171 2.508(8) . ?
Er1 N191 2.525(8) . ?
B1 N161 1.530(13) . ?
B1 N181 1.600(13) . ?
C101 C106 1.381(12) . ?
C101 C102 1.406(12) . ?
C101 C112 1.502(12) . ?
C102 C103 1.382(13) . ?
C103 C104 1.374(14) . ?
C104 C105 1.403(13) . ?
C105 C106 1.378(13) . ?
O111 C112 1.267(10) . ?
C112 C113 1.395(12) . ?
C113 C114 1.409(12) . ?
C114 O115 1.272(10) . ?
C114 C121 1.501(13) . ?
C121 C126 1.378(13) . ?
C121 C122 1.394(13) . ?
C122 C123 1.371(13) . ?
C123 C124 1.379(14) . ?
C124 C125 1.375(14) . ?
C125 C126 1.378(13) . ?
C131 C132 1.379(13) . ?
C131 C136 1.385(13) . ?
C131 C142 1.506(13) . ?
C132 C133 1.397(13) . ?
C133 C134 1.369(14) . ?
C134 C135 1.380(14) . ?
C135 C136 1.408(13) . ?
O141 C142 1.287(10) . ?
C142 C143 1.376(13) . ?
C143 C144 1.401(13) . ?
C144 O145 1.272(10) . ?
C144 C151 1.499(12) . ?
C151 C156 1.375(13) . ?
C151 C152 1.392(13) . ?
C152 C153 1.424(14) . ?
C153 C154 1.361(15) . ?
C154 C155 1.362(14) . ?
C155 C156 1.403(13) . ?
N161 C165 1.325(12) . ?
N161 N162 1.375(9) . ?
N162 C163 1.342(11) . ?
C163 C164 1.412(12) . ?
C163 C172 1.443(13) . ?
C164 C165 1.368(14) . ?
N171 C176 1.336(11) . ?
N171 C172 1.366(11) . ?
C172 C173 1.359(13) . ?
C173 C174 1.395(14) . ?
C174 C175 1.375(14) . ?
C175 C176 1.372(14) . ?
N181 C185 1.315(13) . ?
N181 N182 1.355(10) . ?
N182 C183 1.356(12) . ?
C183 C184 1.379(13) . ?
C183 C192 1.455(13) . ?
C184 C185 1.372(15) . ?
N191 C196 1.326(11) . ?
N191 C192 1.367(11) . ?
C192 C193 1.404(13) . ?
C193 C194 1.374(13) . ?
C194 C195 1.394(14) . ?
C195 C196 1.396(14) . ?
Er2 O245 2.263(6) . ?
Er2 O212 2.264(6) . ?
Er2 O241 2.311(6) . ?
Er2 O215 2.316(6) . ?
Er2 N262 2.473(7) . ?
Er2 N282 2.480(8) . ?
Er2 N271 2.486(8) . ?
Er2 N291 2.513(8) . ?
B2 N261 1.548(14) . ?
B2 N281 1.569(15) . ?
C201 C202 1.371(13) . ?
C201 C206 1.395(13) . ?
C201 C212 1.479(13) . ?
C202 C203 1.383(13) . ?
C203 C204 1.391(14) . ?
C204 C205 1.377(14) . ?
C205 C206 1.383(14) . ?
C212 O212 1.293(11) . ?
C212 C213 1.417(12) . ?
C213 C214 1.393(12) . ?
C214 O215 1.269(10) . ?
C214 C221 1.494(13) . ?
C221 C226 1.390(13) . ?
C221 C222 1.422(13) . ?
C222 C223 1.365(13) . ?
C223 C224 1.393(15) . ?
C224 C225 1.359(14) . ?
C225 C226 1.384(13) . ?
C231 C232 1.395(13) . ?
C231 C236 1.396(13) . ?
C231 C242 1.502(13) . ?
C232 C233 1.378(14) . ?
C233 C234 1.368(15) . ?
C234 C235 1.389(15) . ?
C235 C236 1.379(13) . ?
O241 C242 1.268(10) . ?
C242 C243 1.393(13) . ?
C243 C244 1.391(13) . ?
C244 O245 1.275(11) . ?
C244 C251 1.496(13) . ?
C251 C252 1.368(13) . ?
C251 C256 1.388(13) . ?
C252 C253 1.387(12) . ?
C253 C254 1.366(14) . ?
C254 C255 1.382(14) . ?
C255 C256 1.391(13) . ?
N261 N262 1.337(10) . ?
N261 C265 1.376(12) . ?
N262 C263 1.355(12) . ?
C263 C264 1.382(13) . ?
C263 C272 1.446(13) . ?
C264 C265 1.363(14) . ?
N271 C272 1.347(11) . ?
N271 C276 1.358(12) . ?
C272 C273 1.410(13) . ?
C273 C274 1.367(14) . ?
C274 C275 1.387(14) . ?
C275 C276 1.354(13) . ?
N281 N282 1.336(10) . ?
N281 C285 1.352(12) . ?
N282 C283 1.361(12) . ?
C283 C284 1.397(13) . ?
C283 C292 1.444(13) . ?
C284 C285 1.398(14) . ?
N291 C296 1.332(11) . ?
N291 C292 1.349(12) . ?
C292 C293 1.374(13) . ?
C293 C294 1.373(14) . ?
C294 C295 1.364(14) . ?
C295 C296 1.390(13) . ?
Cl1 C500 1.75(3) 3_675 ?
Cl1 C500 1.88(3) . ?
C500 Cl1 1.75(3) 3_675 ?
